data_1527003
loop_
_publ_author_name
'Yamnova, N.A.'
'Egorov-Tismenko, Yu.K.'
'Zlykhenskaya, I.V.'
'Khomyakov, A.R.'

_publ_section_title
;
 Refined crystal structure of iron-rich triclinic astrophyllite
;
_journal_name_full Kristallografiya
_journal_page_first 642
_journal_page_last 648
_journal_volume 45
_journal_year 2000
_chemical_formula_sum 'Ca0.38 F0.6 Fe5.36 H4.4 K1.97 Mg0.64 Mn0.52 Na1.13 O30.4 Si8 Ti2'
_chemical_name_systematic
;
(Na1.03 K1.97) Fe (Fe Mn0.52 Ca0.38 Na0.1) (Fe3.36 Mg0.64) Ti2 (Si8 O26) (O 
H)4 (F0.6 (O H)0.4)
;
_space_group_IT_number 2
_symmetry_space_group_name_Hall '-P 1 (-x,-1/2*y+1/2*z,1/2*y+1/2*z)'
_symmetry_space_group_name_H-M 'A -1'
_cell_angle_alpha 84.87
_cell_angle_beta 92.25
_cell_angle_gamma 103.01
_cell_formula_units_Z 2
_cell_length_a 5.365
_cell_length_b 11.88
_cell_length_c 21.03
_cell_volume 1300.482
_citation_journal_id_ASTM KRISAJ
_cod_data_source_file Yamnova_KRISAJ_2000_178.cif
_cod_data_source_block H4.4Ca0.38F0.6Fe5.36K1.97Mg0.64Mn0.52Na1.13O30.4Si8Ti2
_cod_original_sg_symbol_H-M 'P -1 (-a,-b+c,b+c)'
_cod_original_formula_sum
;
H4.4 Ca0.38 F0.6 Fe5.36 K1.97 Mg0.64 Mn0.52 Na1.13 O30.4 Si8 Ti2
;
_cod_database_code 1527003

loop_
_symmetry_equiv_pos_as_xyz
x,y,z
-x,-y,-z
x,y+1/2,z+1/2
-x,-y+1/2,-z+1/2

loop_
_atom_site_label
_atom_site_type_symbol
_atom_site_fract_x
_atom_site_fract_y
_atom_site_fract_z
_atom_site_occupancy
_atom_site_U_iso_or_equiv
O10 O-2 0.625 0.5694 0.0468 1 0.0
Si1 Si+4 0.0941 0.9053 0.8656 1 0.0
Na3 Na+1 0.6333 0.5199 0.248 0.15 0.0
K1 K+1 0 0.25 0.25 0.27 0.0
Fe2 Fe+2 0 0 0 0.24 0.0
O9 O-2 0.1616 0.046 0.8453 1 0.0
O5 O-2 0.6633 0.0107 0.95 1 0.0
Ca1 Ca+2 0.8574 0.7159 0.991 0.19 0.0
O3 O-2 0.2035 0.7125 0.046 1 0.0
Si3 Si+4 0.7699 0.8309 0.1247 1 0.0
Fe5 Fe+2 0.4296 0.8596 0.9942 0.84 0.0
O2 O-2 0.0944 0.8767 0.9429 1 0.0
Mg2 Mg+2 0.4296 0.8596 0.9942 0.16 0.0
O13 O-2 0.704 0.6228 0.836 1 0.0
Mn1 Mn+2 0.8574 0.7159 0.991 0.26 0.0
Na2 Na+1 0 0.25 0.25 0.73 0.0
Mg1 Mg+2 0.7127 0.4272 0.0046 0.16 0.0
O15 O-2 0.8185 0.8568 0.8341 1 0.0
K2 K+1 0.6333 0.5199 0.248 0.85 0.0
Fe4 Fe+2 0.7127 0.4272 0.0046 0.84 0.0
Ti1 Ti+4 0.5069 0.7373 0.8511 1 0.0
O8 O-2 0.0116 0.739 0.3485 1 0.0
O7 O-2 0.5 0.25 0.25 0.4 0.0
Fe1 Fe+2 0 0 0 0.76 0.0
Fe3 Fe+2 0.8574 0.7159 0.991 0.5 0.0
Na1 Na+1 0.8574 0.7159 0.991 0.05 0.0
O4 O-2 0.4889 0.2744 0.0639 1 0.0
O12 O-2 0.1478 0.0694 0.6525 1 0.0
H1 H+1 0.328 0.503 0.597 1 0.0
O16 O-2 0.6933 0.1439 0.1673 1 0.0
O6 O-2 0.0557 0.4295 0.0557 1 0.0
O11 O-2 0.4893 0.7637 0.1519 1 0.0
O14 O-2 0.192 0.123 0.3346 1 0.0
F1 F-1 0.5 0.25 0.25 0.6 0.0
Si2 Si+4 0.0742 0.4354 0.1327 1 0.0
H2 H+1 0.383 0.936 0.412 1 0.0
Si4 Si+4 0.793 0.7973 0.3765 1 0.0
O1 O-2 0.7631 0.8458 0.0478 1 0.0
